data_4033086
loop_
_publ_author_name
'Wang, Huanan'
'Wang, Baiquan'
'Li, Bin'

_publ_section_title
;
 Synthesis of 3-Arylbenzofuran-2-ylphosphines via Rhodium-Catalyzed
 Redox-Neutral C-H Activation and Their Applications in
 Palladium-Catalyzed Cross-Coupling of Aryl Chlorides.
;
_journal_issue 18
_journal_name_full 'The Journal of organic chemistry'
_journal_page_first 9560
_journal_page_last 9569
_journal_paper_doi 10.1021/acs.joc.7b01566
_journal_volume 82
_journal_year 2017
_chemical_formula_sum 'C26 H19 O2 P'
_chemical_formula_weight 394.38
_chemical_name_systematic
; 
 ? 
;
_space_group_IT_number 14
_symmetry_cell_setting monoclinic
_symmetry_space_group_name_Hall '-P 2yn'
_symmetry_space_group_name_H-M 'P 1 21/n 1'
_atom_sites_solution_hydrogens geom
_atom_sites_solution_primary direct
_atom_sites_solution_secondary difmap
_audit_creation_method SHELXL-97
_cell_angle_alpha 90.00
_cell_angle_beta 105.066(7)
_cell_angle_gamma 90.00
_cell_formula_units_Z 4
_cell_length_a 9.728(3)
_cell_length_b 15.946(4)
_cell_length_c 13.081(3)
_cell_measurement_reflns_used 5487
_cell_measurement_temperature 113(2)
_cell_measurement_theta_max 27.5
_cell_measurement_theta_min 3.0
_cell_volume 1959.4(9)
_computing_cell_refinement 'CrystalClear-SM Expert 2.1 b42'
_computing_data_collection 'CrystalClear-SM Expert 2.1 b42 (Rigaku, 2015)'
_computing_data_reduction 'CrystalClear-SM Expert 2.1 b42'
_computing_molecular_graphics 'CrystalStructure 4.1'
_computing_publication_material 'CrystalStructure 4.1 (Rigaku, 2014)'
_computing_structure_refinement 'SHELXL-97 (Sheldrick, 1997)'
_computing_structure_solution 'SHELXS-97 (Sheldrick, 1990)'
_diffrn_ambient_temperature 113(2)
_diffrn_detector_area_resol_mean 5.814
_diffrn_measured_fraction_theta_full 0.996
_diffrn_measured_fraction_theta_max 0.996
_diffrn_measurement_device_type 'Rigaku XtaLAB P200'
_diffrn_measurement_method '\w and \f scans'
_diffrn_radiation_monochromator multilayer
_diffrn_radiation_source 'rotating anode'
_diffrn_radiation_type MoK\a
_diffrn_radiation_wavelength 0.71073
_diffrn_reflns_av_R_equivalents 0.0253
_diffrn_reflns_av_sigmaI/netI 0.0158
_diffrn_reflns_limit_h_max 12
_diffrn_reflns_limit_h_min -12
_diffrn_reflns_limit_k_max 20
_diffrn_reflns_limit_k_min -20
_diffrn_reflns_limit_l_max 17
_diffrn_reflns_limit_l_min -16
_diffrn_reflns_number 24902
_diffrn_reflns_theta_full 27.58
_diffrn_reflns_theta_max 27.58
_diffrn_reflns_theta_min 3.02
_diffrn_standards_decay_% 0
_diffrn_standards_interval_count 0
_diffrn_standards_interval_time 0
_diffrn_standards_number 0
_exptl_absorpt_coefficient_mu 0.160
_exptl_absorpt_correction_T_max 0.9810
_exptl_absorpt_correction_T_min 0.9686
_exptl_absorpt_correction_type multi-scan
_exptl_absorpt_process_details 'REQAB (Rigaku, 1998)'
_exptl_crystal_colour Colorless
_exptl_crystal_density_diffrn 1.337
_exptl_crystal_density_method 'not measured'
_exptl_crystal_description Prism
_exptl_crystal_F_000 824
_exptl_crystal_size_max 0.20
_exptl_crystal_size_mid 0.18
_exptl_crystal_size_min 0.12
_refine_diff_density_max 0.658
_refine_diff_density_min -0.324
_refine_diff_density_rms 0.044
_refine_ls_extinction_method none
_refine_ls_goodness_of_fit_ref 1.026
_refine_ls_hydrogen_treatment constr
_refine_ls_matrix_type full
_refine_ls_number_parameters 262
_refine_ls_number_reflns 4525
_refine_ls_number_restraints 0
_refine_ls_restrained_S_all 1.026
_refine_ls_R_factor_all 0.0408
_refine_ls_R_factor_gt 0.0344
_refine_ls_shift/su_max 0.004
_refine_ls_shift/su_mean 0.001
_refine_ls_structure_factor_coef Fsqd
_refine_ls_weighting_details 'calc w=1/[\s^2^(Fo^2^)+(0.0430P)^2^+1.1314P] where P=(Fo^2^+2Fc^2^)/3'
_refine_ls_weighting_scheme calc
_refine_ls_wR_factor_gt 0.0882
_refine_ls_wR_factor_ref 0.0928
_reflns_number_gt 3985
_reflns_number_total 4525
_reflns_threshold_expression >2sigma(I)
_cod_data_source_file jo7b01566_si_002.cif
_cod_data_source_block shelx_3ak
_cod_depositor_comments
;
The following automatic conversions were performed:

'_symmetry_cell_setting' value 'Monoclinic' changed to 'monoclinic'
according to
/home/data/users/saulius/crontab/automatic-downloads/current/ACS/lib/dictionaries/cif_core.dic
dictionary named 'cif_core.dic' version 2.4.2 from 2011-04-26.

'_exptl_absorpt_correction_type' value 'MULTI-SCAN' changed to
'multi-scan' according to
/home/data/users/saulius/crontab/automatic-downloads/current/ACS/lib/dictionaries/cif_core.dic
dictionary named 'cif_core.dic' version 2.4.2 from 2011-04-26.

'_refine_ls_hydrogen_treatment' value 'CONSTR' changed to 'constr'
according to
/home/data/users/saulius/crontab/automatic-downloads/current/ACS/lib/dictionaries/cif_core.dic
dictionary named 'cif_core.dic' version 2.4.2 from 2011-04-26.

Automatic conversion script
Id: cif_fix_values 4973 2017-02-22 13:04:09Z antanas 
;
_cod_original_sg_symbol_H-M P2(1)/n
_cod_database_code 4033086

loop_
_symmetry_equiv_pos_as_xyz
'x, y, z'
'-x+1/2, y+1/2, -z+1/2'
'-x, -y, -z'
'x-1/2, -y-1/2, z-1/2'

loop_
_atom_site_label
_atom_site_type_symbol
_atom_site_fract_x
_atom_site_fract_y
_atom_site_fract_z
_atom_site_U_iso_or_equiv
_atom_site_adp_type
_atom_site_occupancy
_atom_site_symmetry_multiplicity
_atom_site_calc_flag
_atom_site_refinement_flags
P1 P 0.89141(3) 0.10208(2) 0.25949(2) 0.01714(9) Uani 1 1 d .
O1 O 0.69807(9) -0.00125(5) 0.13398(7) 0.01789(19) Uani 1 1 d .
O2 O 1.04457(10) 0.10222(6) 0.31539(8) 0.0272(2) Uani 1 1 d .
C1 C 0.68478(13) -0.07501(8) 0.07806(9) 0.0156(2) Uani 1 1 d .
C2 C 0.55747(13) -0.11190(8) 0.02434(10) 0.0186(3) Uani 1 1 d .
H2 H 0.4678 -0.0880 0.0238 0.022 Uiso 1 1 calc R
C3 C 0.56909(14) -0.18587(8) -0.02862(10) 0.0197(3) Uani 1 1 d .
H3 H 0.4850 -0.2139 -0.0662 0.024 Uiso 1 1 calc R
C4 C 0.70209(14) -0.22019(8) -0.02796(10) 0.0198(3) Uani 1 1 d .
H4 H 0.7060 -0.2703 -0.0664 0.024 Uiso 1 1 calc R
C5 C 0.82765(14) -0.18276(8) 0.02737(10) 0.0176(2) Uani 1 1 d .
H5 H 0.9173 -0.2066 0.0280 0.021 Uiso 1 1 calc R
C6 C 0.81847(13) -0.10852(7) 0.08252(9) 0.0147(2) Uani 1 1 d .
C7 C 0.92123(13) -0.05101(8) 0.14594(9) 0.0152(2) Uani 1 1 d .
C8 C 0.84384(13) 0.01173(8) 0.17438(9) 0.0167(2) Uani 1 1 d .
C9 C 1.07711(13) -0.06188(8) 0.17160(9) 0.0177(2) Uani 1 1 d .
C10 C 1.16506(15) 0.00270(10) 0.15474(11) 0.0262(3) Uani 1 1 d .
H10 H 1.1250 0.0548 0.1267 0.031 Uiso 1 1 calc R
C11 C 1.31141(17) -0.00910(13) 0.17893(12) 0.0371(4) Uani 1 1 d .
H11 H 1.3710 0.0350 0.1670 0.044 Uiso 1 1 calc R
C12 C 1.37089(16) -0.08425(13) 0.22016(12) 0.0396(4) Uani 1 1 d .
H12 H 1.4712 -0.0915 0.2373 0.047 Uiso 1 1 calc R
C13 C 1.28495(16) -0.14903(11) 0.23661(11) 0.0331(4) Uani 1 1 d .
H13 H 1.3261 -0.2008 0.2649 0.040 Uiso 1 1 calc R
C14 C 1.13785(15) -0.13833(9) 0.21166(10) 0.0232(3) Uani 1 1 d .
H14 H 1.0786 -0.1832 0.2219 0.028 Uiso 1 1 calc R
C15 C 0.83014(13) 0.19110(8) 0.17547(10) 0.0162(2) Uani 1 1 d .
C16 C 0.81841(14) 0.18866(8) 0.06683(10) 0.0195(3) Uani 1 1 d .
H16 H 0.8391 0.1383 0.0349 0.023 Uiso 1 1 calc R
C17 C 0.77643(15) 0.25993(9) 0.00551(10) 0.0233(3) Uani 1 1 d .
H17 H 0.7684 0.2581 -0.0684 0.028 Uiso 1 1 calc R
C18 C 0.74625(15) 0.33363(8) 0.05129(11) 0.0227(3) Uani 1 1 d .
H18 H 0.7173 0.3821 0.0089 0.027 Uiso 1 1 calc R
C19 C 0.75833(15) 0.33656(8) 0.15915(11) 0.0226(3) Uani 1 1 d .
H19 H 0.7380 0.3871 0.1907 0.027 Uiso 1 1 calc R
C20 C 0.80005(14) 0.26568(8) 0.22122(10) 0.0198(3) Uani 1 1 d .
H20 H 0.8081 0.2680 0.2951 0.024 Uiso 1 1 calc R
C21 C 0.77686(15) 0.09524(8) 0.34742(10) 0.0203(3) Uani 1 1 d .
C22 C 0.63176(15) 0.11262(9) 0.31604(11) 0.0237(3) Uani 1 1 d .
H22 H 0.5890 0.1299 0.2454 0.028 Uiso 1 1 calc R
C23 C 0.54927(18) 0.10473(10) 0.38784(12) 0.0319(3) Uani 1 1 d .
H23 H 0.4505 0.1175 0.3667 0.038 Uiso 1 1 calc R
C24 C 0.6113(2) 0.07834(10) 0.49005(12) 0.0362(4) Uani 1 1 d .
H24 H 0.5548 0.0732 0.5390 0.043 Uiso 1 1 calc R
C25 C 0.7546(2) 0.05932(9) 0.52164(11) 0.0359(4) Uani 1 1 d .
H25 H 0.7960 0.0399 0.5915 0.043 Uiso 1 1 calc R
C26 C 0.83848(18) 0.06872(9) 0.45075(11) 0.0287(3) Uani 1 1 d .
H26 H 0.9376 0.0571 0.4728 0.034 Uiso 1 1 calc R

loop_
_atom_site_aniso_label
_atom_site_aniso_U_11
_atom_site_aniso_U_22
_atom_site_aniso_U_33
_atom_site_aniso_U_23
_atom_site_aniso_U_13
_atom_site_aniso_U_12
P1 0.01850(17) 0.01505(16) 0.01571(16) -0.00280(11) 0.00056(12) 0.00194(12)
O1 0.0167(4) 0.0160(4) 0.0190(4) -0.0035(3) 0.0009(3) 0.0028(3)
O2 0.0213(5) 0.0284(5) 0.0263(5) -0.0080(4) -0.0038(4) 0.0043(4)
C1 0.0196(6) 0.0135(5) 0.0136(5) 0.0006(4) 0.0041(4) 0.0018(4)
C2 0.0171(6) 0.0206(6) 0.0172(6) 0.0017(5) 0.0026(5) 0.0014(5)
C3 0.0216(6) 0.0187(6) 0.0172(6) 0.0002(5) 0.0021(5) -0.0042(5)
C4 0.0269(7) 0.0143(6) 0.0182(6) -0.0014(5) 0.0061(5) -0.0014(5)
C5 0.0205(6) 0.0153(6) 0.0183(6) 0.0009(4) 0.0074(5) 0.0021(5)
C6 0.0170(6) 0.0145(5) 0.0128(5) 0.0022(4) 0.0043(4) 0.0005(4)
C7 0.0184(6) 0.0147(5) 0.0125(5) 0.0016(4) 0.0039(4) 0.0000(4)
C8 0.0164(6) 0.0163(6) 0.0156(6) 0.0001(4) 0.0010(4) 0.0003(4)
C9 0.0177(6) 0.0227(6) 0.0136(5) -0.0036(5) 0.0053(4) 0.0003(5)
C10 0.0254(7) 0.0341(8) 0.0205(6) -0.0026(6) 0.0088(5) -0.0066(6)
C11 0.0240(7) 0.0655(12) 0.0244(7) -0.0103(7) 0.0110(6) -0.0165(7)
C12 0.0169(7) 0.0796(13) 0.0220(7) -0.0123(8) 0.0047(5) 0.0048(7)
C13 0.0263(7) 0.0501(10) 0.0198(7) -0.0078(6) 0.0005(6) 0.0170(7)
C14 0.0226(7) 0.0278(7) 0.0180(6) -0.0041(5) 0.0033(5) 0.0061(5)
C15 0.0153(6) 0.0151(6) 0.0179(6) -0.0018(4) 0.0037(4) -0.0020(4)
C16 0.0232(6) 0.0177(6) 0.0195(6) -0.0039(5) 0.0090(5) -0.0011(5)
C17 0.0305(7) 0.0237(7) 0.0176(6) -0.0006(5) 0.0096(5) -0.0026(5)
C18 0.0270(7) 0.0178(6) 0.0231(6) 0.0029(5) 0.0062(5) -0.0022(5)
C19 0.0300(7) 0.0150(6) 0.0234(7) -0.0027(5) 0.0081(5) 0.0002(5)
C20 0.0248(6) 0.0172(6) 0.0173(6) -0.0036(5) 0.0057(5) -0.0014(5)
C21 0.0317(7) 0.0132(6) 0.0157(6) -0.0020(4) 0.0056(5) -0.0004(5)
C22 0.0284(7) 0.0248(7) 0.0183(6) -0.0025(5) 0.0068(5) -0.0063(5)
C23 0.0373(8) 0.0332(8) 0.0297(8) -0.0102(6) 0.0168(6) -0.0154(6)
C24 0.0629(11) 0.0264(7) 0.0257(7) -0.0085(6) 0.0231(7) -0.0217(7)
C25 0.0748(12) 0.0167(7) 0.0167(7) -0.0003(5) 0.0127(7) -0.0044(7)
C26 0.0494(9) 0.0159(6) 0.0179(6) -0.0009(5) 0.0036(6) 0.0064(6)

loop_
_atom_type_symbol
_atom_type_description
_atom_type_scat_dispersion_real
_atom_type_scat_dispersion_imag
_atom_type_scat_source
C C 0.0033 0.0016 'International Tables Vol C Tables 4.2.6.8 and 6.1.1.4'
H H 0.0000 0.0000 'International Tables Vol C Tables 4.2.6.8 and 6.1.1.4'
O O 0.0106 0.0060 'International Tables Vol C Tables 4.2.6.8 and 6.1.1.4'
P P 0.1023 0.0942 'International Tables Vol C Tables 4.2.6.8 and 6.1.1.4'

loop_
_geom_angle_atom_site_label_1
_geom_angle_atom_site_label_2
_geom_angle_atom_site_label_3
_geom_angle
O2 P1 C15 115.59(6)
O2 P1 C21 113.28(7)
C15 P1 C21 106.03(6)
O2 P1 C8 111.70(6)
C15 P1 C8 105.17(6)
C21 P1 C8 104.09(6)
C1 O1 C8 105.95(9)
O1 C1 C2 125.56(11)
O1 C1 C6 110.40(10)
C2 C1 C6 124.03(12)
C3 C2 C1 115.85(12)
C3 C2 H2 122.1
C1 C2 H2 122.1
C2 C3 C4 121.56(12)
C2 C3 H3 119.2
C4 C3 H3 119.2
C5 C4 C3 121.50(12)
C5 C4 H4 119.3
C3 C4 H4 119.3
C4 C5 C6 117.93(12)
C4 C5 H5 121.0
C6 C5 H5 121.0
C1 C6 C5 119.10(11)
C1 C6 C7 106.19(11)
C5 C6 C7 134.67(12)
C8 C7 C6 105.88(11)
C8 C7 C9 129.27(11)
C6 C7 C9 124.85(11)
C7 C8 O1 111.57(10)
C7 C8 P1 133.14(10)
O1 C8 P1 115.12(8)
C10 C9 C14 119.19(13)
C10 C9 C7 120.96(12)
C14 C9 C7 119.84(12)
C11 C10 C9 119.96(15)
C11 C10 H10 120.0
C9 C10 H10 120.0
C12 C11 C10 120.55(15)
C12 C11 H11 119.7
C10 C11 H11 119.7
C11 C12 C13 120.13(14)
C11 C12 H12 119.9
C13 C12 H12 119.9
C12 C13 C14 119.91(15)
C12 C13 H13 120.0
C14 C13 H13 120.0
C13 C14 C9 120.25(14)
C13 C14 H14 119.9
C9 C14 H14 119.9
C20 C15 C16 119.29(12)
C20 C15 P1 118.90(10)
C16 C15 P1 121.74(10)
C17 C16 C15 119.91(12)
C17 C16 H16 120.0
C15 C16 H16 120.0
C18 C17 C16 120.53(12)
C18 C17 H17 119.7
C16 C17 H17 119.7
C17 C18 C19 119.83(12)
C17 C18 H18 120.1
C19 C18 H18 120.1
C18 C19 C20 120.15(12)
C18 C19 H19 119.9
C20 C19 H19 119.9
C19 C20 C15 120.29(12)
C19 C20 H20 119.9
C15 C20 H20 119.9
C22 C21 C26 119.60(13)
C22 C21 P1 123.24(10)
C26 C21 P1 117.14(11)
C23 C22 C21 120.12(13)
C23 C22 H22 119.9
C21 C22 H22 119.9
C24 C23 C22 119.84(16)
C24 C23 H23 120.1
C22 C23 H23 120.1
C25 C24 C23 120.63(15)
C25 C24 H24 119.7
C23 C24 H24 119.7
C24 C25 C26 119.82(14)
C24 C25 H25 120.1
C26 C25 H25 120.1
C21 C26 C25 119.97(15)
C21 C26 H26 120.0
C25 C26 H26 120.0

loop_
_geom_bond_atom_site_label_1
_geom_bond_atom_site_label_2
_geom_bond_distance
P1 O2 1.4792(11)
P1 C15 1.7993(13)
P1 C21 1.8009(14)
P1 C8 1.8060(13)
O1 C1 1.3733(15)
O1 C8 1.3940(15)
C1 C2 1.3861(17)
C1 C6 1.3932(17)
C2 C3 1.3874(18)
C2 H2 0.9500
C3 C4 1.4027(19)
C3 H3 0.9500
C4 C5 1.3830(18)
C4 H4 0.9500
C5 C6 1.4011(17)
C5 H5 0.9500
C6 C7 1.4482(17)
C7 C8 1.3608(17)
C7 C9 1.4756(17)
C9 C10 1.3926(19)
C9 C14 1.3960(19)
C10 C11 1.389(2)
C10 H10 0.9500
C11 C12 1.378(3)
C11 H11 0.9500
C12 C13 1.381(3)
C12 H12 0.9500
C13 C14 1.393(2)
C13 H13 0.9500
C14 H14 0.9500
C15 C20 1.3962(17)
C15 C16 1.3964(18)
C16 C17 1.3899(19)
C16 H16 0.9500
C17 C18 1.3847(19)
C17 H17 0.9500
C18 C19 1.3859(19)
C18 H18 0.9500
C19 C20 1.3893(19)
C19 H19 0.9500
C20 H20 0.9500
C21 C22 1.392(2)
C21 C26 1.3943(19)
C22 C23 1.391(2)
C22 H22 0.9500
C23 C24 1.382(2)
C23 H23 0.9500
C24 C25 1.381(3)
C24 H24 0.9500
C25 C26 1.393(2)
C25 H25 0.9500
C26 H26 0.9500

loop_
_geom_torsion_atom_site_label_1
_geom_torsion_atom_site_label_2
_geom_torsion_atom_site_label_3
_geom_torsion_atom_site_label_4
_geom_torsion
C8 O1 C1 C2 -179.97(12)
C8 O1 C1 C6 0.05(13)
O1 C1 C2 C3 178.86(11)
C6 C1 C2 C3 -1.16(18)
C1 C2 C3 C4 -0.51(18)
C2 C3 C4 C5 1.38(19)
C3 C4 C5 C6 -0.56(18)
O1 C1 C6 C5 -178.06(10)
C2 C1 C6 C5 1.97(18)
O1 C1 C6 C7 0.03(13)
C2 C1 C6 C7 -179.95(11)
C4 C5 C6 C1 -1.03(17)
C4 C5 C6 C7 -178.44(13)
C1 C6 C7 C8 -0.10(13)
C5 C6 C7 C8 177.55(13)
C1 C6 C7 C9 179.93(11)
C5 C6 C7 C9 -2.4(2)
C6 C7 C8 O1 0.14(13)
C9 C7 C8 O1 -179.90(11)
C6 C7 C8 P1 175.11(10)
C9 C7 C8 P1 -4.9(2)
C1 O1 C8 C7 -0.12(13)
C1 O1 C8 P1 -176.07(8)
O2 P1 C8 C7 -6.03(15)
C15 P1 C8 C7 120.09(13)
C21 P1 C8 C7 -128.61(13)
O2 P1 C8 O1 168.81(9)
C15 P1 C8 O1 -65.07(10)
C21 P1 C8 O1 46.22(10)
C8 C7 C9 C10 -50.78(19)
C6 C7 C9 C10 129.17(13)
C8 C7 C9 C14 130.35(14)
C6 C7 C9 C14 -49.70(17)
C14 C9 C10 C11 -0.77(19)
C7 C9 C10 C11 -179.65(12)
C9 C10 C11 C12 -0.3(2)
C10 C11 C12 C13 0.8(2)
C11 C12 C13 C14 -0.1(2)
C12 C13 C14 C9 -1.0(2)
C10 C9 C14 C13 1.43(19)
C7 C9 C14 C13 -179.68(12)
O2 P1 C15 C20 -80.85(11)
C21 P1 C15 C20 45.56(11)
C8 P1 C15 C20 155.46(10)
O2 P1 C15 C16 96.08(11)
C21 P1 C15 C16 -137.50(11)
C8 P1 C15 C16 -27.60(12)
C20 C15 C16 C17 -0.33(19)
P1 C15 C16 C17 -177.26(10)
C15 C16 C17 C18 0.1(2)
C16 C17 C18 C19 0.2(2)
C17 C18 C19 C20 -0.3(2)
C18 C19 C20 C15 0.0(2)
C16 C15 C20 C19 0.27(19)
P1 C15 C20 C19 177.28(10)
O2 P1 C21 C22 165.24(11)
C15 P1 C21 C22 37.44(12)
C8 P1 C21 C22 -73.22(12)
O2 P1 C21 C26 -16.68(12)
C15 P1 C21 C26 -144.48(10)
C8 P1 C21 C26 104.86(11)
C26 C21 C22 C23 0.9(2)
P1 C21 C22 C23 178.97(11)
C21 C22 C23 C24 -1.0(2)
C22 C23 C24 C25 -0.3(2)
C23 C24 C25 C26 1.6(2)
C22 C21 C26 C25 0.4(2)
P1 C21 C26 C25 -177.78(10)
C24 C25 C26 C21 -1.6(2)
